data_7113628
loop_
_publ_author_name
'Ong, Tiow-Gan'
'Yap, Glenn P. A.'
'Richeson, Darrin S.'

_publ_section_title
;
 Catalytic C=N bond metathesis of carbodiimides by group 4 and 5 imido
 complexes supported by guanidinate ligands
;
_journal_coden_ASTM CHCOFS
_journal_issue 20
_journal_name_full
;
 Chemical Communications (Cambridge, United Kingdom)
;
_journal_page_first 2612
_journal_page_last 2613
_journal_paper_doi 10.1039/b308710g
_journal_year 2003
_chemical_formula_sum 'C36 H71 Cl N7 O3 Ta'
_chemical_formula_weight 866.40
_space_group_IT_number 14
_symmetry_cell_setting monoclinic
_symmetry_space_group_name_Hall '-P 2yn'
_symmetry_space_group_name_H-M 'P 1 21/n 1'
_atom_sites_solution_hydrogens geom
_atom_sites_solution_primary direct
_atom_sites_solution_secondary difmap
_audit_creation_method SHELXL-97
_cell_angle_alpha 90.00
_cell_angle_beta 95.98(3)
_cell_angle_gamma 90.00
_cell_formula_units_Z 4
_cell_length_a 9.002(3)
_cell_length_b 22.236(5)
_cell_length_c 21.629(9)
_cell_measurement_reflns_used 46
_cell_measurement_temperature 208(2)
_cell_measurement_theta_max 19.99
_cell_measurement_theta_min 1.47
_cell_volume 4306(3)
_computing_cell_refinement 'SMART, Bruker (2000)'
_computing_data_collection 'SMART, Bruker (2000)'
_computing_data_reduction 'XPREP, Bruker (2000)'
_computing_molecular_graphics 'SHELXTL, Bruker (2000)'
_computing_publication_material 'SHELXTL, Bruker (2000)'
_computing_structure_refinement 'SHELXL-97 (Sheldrick, 1997)'
_computing_structure_solution 'SHELXS-97 (Sheldrick, 1990)'
_diffrn_ambient_temperature 208(2)
_diffrn_measured_fraction_theta_full 0.881
_diffrn_measured_fraction_theta_max 0.881
_diffrn_measurement_device_type 'CCD area detector'
_diffrn_measurement_method 'phi and omega scans'
_diffrn_radiation_monochromator graphite
_diffrn_radiation_source 'fine-focus sealed tube'
_diffrn_radiation_type MoK\a
_diffrn_radiation_wavelength 0.71073
_diffrn_reflns_av_R_equivalents 0.0672
_diffrn_reflns_av_sigmaI/netI 0.1090
_diffrn_reflns_limit_h_max 8
_diffrn_reflns_limit_h_min -5
_diffrn_reflns_limit_k_max 20
_diffrn_reflns_limit_k_min -21
_diffrn_reflns_limit_l_max 8
_diffrn_reflns_limit_l_min -20
_diffrn_reflns_number 6906
_diffrn_reflns_theta_full 19.99
_diffrn_reflns_theta_max 19.99
_diffrn_reflns_theta_min 1.32
_diffrn_standards_decay_% <1
_exptl_absorpt_coefficient_mu 2.654
_exptl_absorpt_correction_T_max 0.7772
_exptl_absorpt_correction_T_min 0.6916
_exptl_absorpt_correction_type multi-scan
_exptl_absorpt_process_details 'SADABS, Bruker (2000)'
_exptl_crystal_colour colourless
_exptl_crystal_density_diffrn 1.337
_exptl_crystal_density_method 'not measured'
_exptl_crystal_description block
_exptl_crystal_F_000 1800
_exptl_crystal_size_max 0.15
_exptl_crystal_size_mid 0.15
_exptl_crystal_size_min 0.10
_refine_diff_density_max 2.399
_refine_diff_density_min -4.440
_refine_diff_density_rms 0.249
_refine_ls_extinction_method none
_refine_ls_goodness_of_fit_ref 1.054
_refine_ls_hydrogen_treatment constr
_refine_ls_matrix_type full
_refine_ls_number_parameters 433
_refine_ls_number_reflns 3540
_refine_ls_number_restraints 400
_refine_ls_restrained_S_all 1.026
_refine_ls_R_factor_all 0.1241
_refine_ls_R_factor_gt 0.0993
_refine_ls_shift/su_max 0.001
_refine_ls_shift/su_mean 0.000
_refine_ls_structure_factor_coef Fsqd
_refine_ls_weighting_details 'calc w=1/[\s^2^(Fo^2^)+(0.2000P)^2^+0.0000P] where P=(Fo^2^+2Fc^2^)/3'
_refine_ls_weighting_scheme calc
_refine_ls_wR_factor_gt 0.2398
_refine_ls_wR_factor_ref 0.2689
_reflns_number_gt 2507
_reflns_number_total 3540
_reflns_threshold_expression >2sigma(I)
_cod_duplicate_entry 7104858
_cod_data_source_file b308710g.txt
_cod_data_source_block dr2124
_cod_depositor_comments
;
The following automatic conversions were performed:

'_symmetry_cell_setting' value 'Monoclinic' changed to 'monoclinic'
according to
/usr/data/users/saulius/automatic-downloads/retrospective/RSC/lib/dictionaries/cif_core.dic
dictionary named 'cif_core.dic' version 2.4.2 from 2011-04-26.

Automatic conversion script
Id: cif_fix_values 2281 2013-09-26 08:29:07Z andrius 
;
_cod_original_cell_volume 4306(2)
_cod_original_sg_symbol_H-M P2(1)/n
_cod_database_code 7113628

loop_
_symmetry_equiv_pos_as_xyz
'x, y, z'
'-x+1/2, y+1/2, -z+1/2'
'-x, -y, -z'
'x-1/2, -y-1/2, z-1/2'

loop_
_atom_site_label
_atom_site_type_symbol
_atom_site_fract_x
_atom_site_fract_y
_atom_site_fract_z
_atom_site_U_iso_or_equiv
_atom_site_adp_type
_atom_site_occupancy
_atom_site_symmetry_multiplicity
_atom_site_calc_flag
_atom_site_refinement_flags
Ta Ta 0.22063(9) 0.18791(3) 0.66732(4) 0.0274(5) Uani 1 1 d U
Cl Cl -0.0474(6) 0.1840(2) 0.6242(3) 0.0422(15) Uani 1 1 d U
N1 N 0.1992(18) 0.2842(6) 0.6377(8) 0.032(3) Uani 1 1 d U
N2 N 0.4118(17) 0.2411(6) 0.6592(8) 0.034(3) Uani 1 1 d U
N3 N 0.4124(17) 0.1335(6) 0.6718(8) 0.033(3) Uani 1 1 d U
N4 N 0.2006(18) 0.0881(7) 0.6635(8) 0.041(3) Uani 1 1 d U
N5 N 0.4147(19) 0.3414(7) 0.6184(8) 0.041(4) Uani 1 1 d U
H5A H 0.3641 0.3635 0.5904 0.050 Uiso 1 1 calc R
N6 N 0.4156(18) 0.0253(6) 0.6548(8) 0.038(4) Uani 1 1 d U
H6A H 0.3682 -0.0011 0.6305 0.045 Uiso 1 1 calc R
N7 N 0.195(2) 0.1957(6) 0.7485(8) 0.034(3) Uani 1 1 d U
O1 O 0.2443(17) 0.1745(6) 0.5560(6) 0.045(3) Uani 1 1 d U
O2 O 0.2648(18) 0.9043(6) 0.5928(8) 0.060(4) Uani 1 1 d U
C1 C 0.099(2) 0.3362(9) 0.6397(10) 0.045(4) Uani 1 1 d U
H1A H 0.1591 0.3733 0.6467 0.054 Uiso 1 1 calc R
C2 C -0.007(3) 0.3303(10) 0.6911(12) 0.057(6) Uani 1 1 d U
H2A H 0.0515 0.3276 0.7313 0.086 Uiso 1 1 calc R
H2B H -0.0672 0.2943 0.6841 0.086 Uiso 1 1 calc R
H2C H -0.0717 0.3652 0.6903 0.086 Uiso 1 1 calc R
C3 C 0.000(2) 0.3411(9) 0.5765(11) 0.055(6) Uani 1 1 d U
H3A H 0.0640 0.3461 0.5433 0.083 Uiso 1 1 calc R
H3B H -0.0656 0.3755 0.5773 0.083 Uiso 1 1 calc R
H3C H -0.0585 0.3048 0.5694 0.083 Uiso 1 1 calc R
C4 C 0.345(2) 0.2923(8) 0.6377(9) 0.032(3) Uani 1 1 d U
C5 C 0.558(2) 0.2184(8) 0.6401(10) 0.037(4) Uani 1 1 d U
H5B H 0.6416 0.2366 0.6661 0.044 Uiso 1 1 calc R
H5C H 0.5669 0.2289 0.5966 0.044 Uiso 1 1 calc R
C6 C 0.560(2) 0.1506(8) 0.6481(10) 0.038(4) Uani 1 1 d U
H6B H 0.6437 0.1385 0.6780 0.046 Uiso 1 1 calc R
H6C H 0.5699 0.1308 0.6083 0.046 Uiso 1 1 calc R
C7 C 0.351(2) 0.0783(8) 0.6632(9) 0.033(3) Uani 1 1 d U
C8 C 0.098(2) 0.0397(8) 0.6807(11) 0.044(4) Uani 1 1 d U
H8A H 0.1607 0.0054 0.6966 0.053 Uiso 1 1 calc R
C9 C 0.009(3) 0.0582(10) 0.7304(12) 0.068(6) Uani 1 1 d U
H9A H 0.0755 0.0717 0.7659 0.102 Uiso 1 1 calc R
H9B H -0.0493 0.0244 0.7425 0.102 Uiso 1 1 calc R
H9C H -0.0570 0.0908 0.7157 0.102 Uiso 1 1 calc R
C10 C 0.003(3) 0.0181(10) 0.6219(13) 0.075(7) Uani 1 1 d U
H10A H 0.0684 0.0057 0.5912 0.112 Uiso 1 1 calc R
H10B H -0.0608 0.0505 0.6052 0.112 Uiso 1 1 calc R
H10C H -0.0578 -0.0157 0.6321 0.112 Uiso 1 1 calc R
C11 C 0.565(2) 0.3616(8) 0.6393(11) 0.046(5) Uani 1 1 d U
H11A H 0.6351 0.3298 0.6285 0.055 Uiso 1 1 calc R
C12 C 0.585(3) 0.3693(11) 0.7085(12) 0.078(7) Uani 1 1 d U
H12A H 0.5589 0.3322 0.7283 0.117 Uiso 1 1 calc R
H12B H 0.5216 0.4016 0.7203 0.117 Uiso 1 1 calc R
H12C H 0.6889 0.3791 0.7217 0.117 Uiso 1 1 calc R
C13 C 0.602(3) 0.4164(9) 0.6069(15) 0.088(8) Uani 1 1 d U
H13A H 0.5866 0.4098 0.5624 0.132 Uiso 1 1 calc R
H13B H 0.7052 0.4270 0.6189 0.132 Uiso 1 1 calc R
H13C H 0.5375 0.4489 0.6180 0.132 Uiso 1 1 calc R
C14 C 0.566(2) 0.0101(8) 0.6858(11) 0.044(4) Uani 1 1 d U
H14A H 0.6375 0.0398 0.6719 0.053 Uiso 1 1 calc R
C15 C 0.575(3) 0.0133(10) 0.7547(11) 0.074(7) Uani 1 1 d U
H15A H 0.5467 0.0533 0.7671 0.111 Uiso 1 1 calc R
H15B H 0.6765 0.0049 0.7721 0.111 Uiso 1 1 calc R
H15C H 0.5078 -0.0161 0.7697 0.111 Uiso 1 1 calc R
C16 C 0.608(3) -0.0508(9) 0.6625(11) 0.058(6) Uani 1 1 d U
H16A H 0.6027 -0.0501 0.6175 0.087 Uiso 1 1 calc R
H16B H 0.5390 -0.0809 0.6753 0.087 Uiso 1 1 calc R
H16C H 0.7087 -0.0608 0.6797 0.087 Uiso 1 1 calc R
C17 C 0.335(3) 0.1923(8) 0.8504(11) 0.046(4) Uani 1 1 d U
C18 C 0.325(3) 0.1911(9) 0.9157(11) 0.056(5) Uani 1 1 d U
H18A H 0.4131 0.1884 0.9431 0.067 Uiso 1 1 calc R
C19 C 0.187(3) 0.1941(9) 0.9395(12) 0.060(5) Uani 1 1 d U
H19A H 0.1832 0.1935 0.9827 0.072 Uiso 1 1 calc R
C20 C 0.071(3) 0.1976(9) 0.9048(11) 0.053(5) Uani 1 1 d U
H20A H -0.0187 0.1989 0.9233 0.064 Uiso 1 1 calc R
C21 C 0.061(3) 0.1998(9) 0.8402(11) 0.044(4) Uani 1 1 d U
C22 C 0.198(3) 0.1970(8) 0.8126(11) 0.040(4) Uani 1 1 d U
C23 C 0.480(3) 0.1890(9) 0.8243(11) 0.054(6) Uani 1 1 d U
H23A H 0.4634 0.1892 0.7793 0.081 Uiso 1 1 calc R
H23B H 0.5312 0.1523 0.8382 0.081 Uiso 1 1 calc R
H23C H 0.5406 0.2235 0.8383 0.081 Uiso 1 1 calc R
C24 C -0.079(3) 0.2063(11) 0.8012(11) 0.067(6) Uani 1 1 d U
H24A H -0.0597 0.2057 0.7578 0.101 Uiso 1 1 calc R
H24B H -0.1249 0.2442 0.8104 0.101 Uiso 1 1 calc R
H24C H -0.1447 0.1734 0.8091 0.101 Uiso 1 1 calc R
C25 C 0.241(4) 0.2207(11) 0.5114(10) 0.080(5) Uani 1 1 d U
H25A H 0.3319 0.2449 0.5182 0.096 Uiso 1 1 calc R
H25B H 0.1550 0.2471 0.5154 0.096 Uiso 1 1 calc R
C26 C 0.229(4) 0.1943(11) 0.4495(12) 0.091(6) Uani 1 1 d U
H26A H 0.1636 0.2181 0.4197 0.109 Uiso 1 1 calc R
H26B H 0.3269 0.1898 0.4342 0.109 Uiso 1 1 calc R
C27 C 0.165(4) 0.1376(12) 0.4611(12) 0.096(6) Uani 1 1 d U
H27A H 0.0555 0.1402 0.4543 0.115 Uiso 1 1 calc R
H27B H 0.1982 0.1073 0.4327 0.115 Uiso 1 1 calc R
C28 C 0.209(3) 0.1217(10) 0.5218(11) 0.075(5) Uani 1 1 d U
H28A H 0.2961 0.0952 0.5236 0.090 Uiso 1 1 calc R
H28B H 0.1279 0.1001 0.5393 0.090 Uiso 1 1 calc R
C29 C 0.258(3) 0.8488(10) 0.6270(13) 0.068(6) Uani 1 1 d U
H29A H 0.3588 0.8330 0.6374 0.082 Uiso 1 1 calc R
H29B H 0.2000 0.8190 0.6012 0.082 Uiso 1 1 calc R
C30 C 0.187(3) 0.8592(11) 0.6846(13) 0.076(7) Uani 1 1 d U
H30A H 0.1846 0.8218 0.7076 0.114 Uiso 1 1 calc R
H30B H 0.0857 0.8736 0.6742 0.114 Uiso 1 1 calc R
H30C H 0.2437 0.8889 0.7099 0.114 Uiso 1 1 calc R
C31 C 0.313(3) 0.8943(10) 0.5346(12) 0.067(6) Uani 1 1 d U
H31A H 0.2458 0.8660 0.5111 0.081 Uiso 1 1 calc R
H31B H 0.4135 0.8766 0.5396 0.081 Uiso 1 1 calc R
C32 C 0.316(3) 0.9544(10) 0.4990(11) 0.075(7) Uani 1 1 d U
H32A H 0.3486 0.9472 0.4583 0.112 Uiso 1 1 calc R
H32B H 0.3848 0.9819 0.5220 0.112 Uiso 1 1 calc R
H32C H 0.2167 0.9718 0.4944 0.112 Uiso 1 1 calc R
O3 O -0.254(3) 0.0385(9) 1.0405(11) 0.105(6) Uani 1 1 d U
C36 C -0.283(5) -0.0186(14) 1.1275(18) 0.139(12) Uani 1 1 d U
H36A H -0.3006 -0.0600 1.1390 0.208 Uiso 1 1 calc R
H36B H -0.3633 0.0065 1.1399 0.208 Uiso 1 1 calc R
H36C H -0.1887 -0.0050 1.1484 0.208 Uiso 1 1 calc R
C34 C -0.240(5) 0.0897(17) 0.9456(16) 0.143(12) Uani 1 1 d U
H34A H -0.2538 0.0768 0.9025 0.214 Uiso 1 1 calc R
H34B H -0.1402 0.1054 0.9552 0.214 Uiso 1 1 calc R
H34C H -0.3125 0.1209 0.9520 0.214 Uiso 1 1 calc R
C35 C -0.280(5) -0.0150(15) 1.0675(17) 0.126(9) Uani 1 1 d U
H35A H -0.3762 -0.0300 1.0480 0.151 Uiso 1 1 calc R
H35B H -0.2035 -0.0432 1.0563 0.151 Uiso 1 1 calc R
C33 C -0.261(5) 0.0425(16) 0.9830(17) 0.125(8) Uani 1 1 d U
H33A H -0.3609 0.0275 0.9684 0.150 Uiso 1 1 calc R
H33B H -0.1913 0.0118 0.9710 0.150 Uiso 1 1 calc R

loop_
_atom_site_aniso_label
_atom_site_aniso_U_11
_atom_site_aniso_U_22
_atom_site_aniso_U_33
_atom_site_aniso_U_23
_atom_site_aniso_U_13
_atom_site_aniso_U_12
Ta 0.0095(9) 0.0145(6) 0.0556(8) -0.0016(4) -0.0085(5) -0.0012(3)
Cl 0.013(3) 0.027(3) 0.083(4) -0.005(3) -0.013(3) -0.0024(19)
N1 0.018(5) 0.015(3) 0.061(7) -0.002(4) -0.006(6) 0.003(3)
N2 0.013(4) 0.013(4) 0.073(7) 0.001(5) -0.008(5) -0.005(3)
N3 0.010(4) 0.013(3) 0.075(7) -0.002(5) 0.004(5) -0.001(3)
N4 0.014(5) 0.015(3) 0.092(8) -0.001(4) -0.005(7) -0.006(3)
N5 0.026(8) 0.014(6) 0.081(10) 0.010(7) -0.010(8) -0.001(5)
N6 0.023(8) 0.012(5) 0.075(9) -0.003(7) -0.009(7) 0.002(5)
N7 0.016(8) 0.026(7) 0.058(3) 0.001(5) -0.001(4) 0.007(6)
O1 0.045(7) 0.029(6) 0.060(3) -0.011(4) 0.000(5) -0.003(6)
O2 0.044(10) 0.039(7) 0.098(10) -0.001(7) 0.004(8) 0.008(7)
C1 0.026(8) 0.014(6) 0.089(10) -0.018(8) -0.013(7) 0.005(6)
C2 0.029(15) 0.042(13) 0.099(12) -0.028(12) -0.005(11) 0.020(10)
C3 0.019(14) 0.037(12) 0.105(11) 0.018(12) -0.019(10) 0.002(9)
C4 0.020(5) 0.015(4) 0.061(8) -0.001(5) -0.003(7) -0.002(3)
C5 0.013(6) 0.019(6) 0.075(11) 0.002(8) -0.005(8) -0.005(5)
C6 0.015(6) 0.019(6) 0.080(11) -0.002(8) 0.007(9) -0.002(5)
C7 0.016(6) 0.016(4) 0.068(9) -0.008(7) 0.008(8) -0.001(3)
C8 0.012(8) 0.021(6) 0.099(11) 0.009(8) 0.001(8) -0.001(6)
C9 0.040(16) 0.051(14) 0.117(15) 0.013(12) 0.023(11) 0.001(11)
C10 0.034(16) 0.048(15) 0.139(15) -0.022(14) -0.010(13) -0.027(11)
C11 0.023(9) 0.013(8) 0.100(11) 0.005(8) -0.006(11) -0.003(6)
C12 0.041(17) 0.080(17) 0.108(11) -0.030(13) -0.010(12) -0.032(14)
C13 0.049(16) 0.030(12) 0.184(19) 0.038(13) 0.006(17) -0.010(9)
C14 0.029(10) 0.013(8) 0.087(10) 0.008(9) -0.015(10) 0.001(7)
C15 0.09(2) 0.040(13) 0.087(10) -0.007(11) -0.038(12) 0.015(13)
C16 0.035(15) 0.034(11) 0.100(15) -0.003(10) -0.017(14) 0.022(8)
C17 0.044(8) 0.032(10) 0.059(6) 0.002(9) -0.010(5) 0.003(9)
C18 0.060(12) 0.045(11) 0.058(6) -0.001(10) -0.013(7) 0.001(10)
C19 0.074(13) 0.050(11) 0.056(9) 0.013(10) 0.000(7) 0.002(12)
C20 0.058(12) 0.041(10) 0.061(7) 0.000(10) 0.009(7) -0.014(10)
C21 0.042(8) 0.036(10) 0.056(7) -0.007(9) 0.004(6) -0.008(9)
C22 0.034(8) 0.028(9) 0.057(4) -0.008(8) -0.004(5) 0.001(8)
C23 0.038(9) 0.052(14) 0.066(12) -0.017(11) -0.016(9) 0.021(11)
C24 0.033(9) 0.093(17) 0.076(12) 0.006(14) 0.009(9) 0.009(14)
C25 0.125(15) 0.053(8) 0.058(5) -0.001(6) -0.004(11) -0.027(11)
C26 0.136(17) 0.070(12) 0.059(5) -0.006(7) -0.030(13) -0.018(12)
C27 0.141(17) 0.070(11) 0.069(8) -0.019(8) -0.017(12) -0.024(12)
C28 0.115(14) 0.043(7) 0.066(6) -0.022(5) 0.000(11) -0.007(11)
C29 0.049(15) 0.041(10) 0.112(13) 0.004(9) -0.003(11) -0.004(11)
C30 0.062(19) 0.042(15) 0.125(17) 0.022(12) 0.016(15) 0.005(13)
C31 0.054(15) 0.049(11) 0.098(12) -0.013(9) 0.003(11) -0.001(11)
C32 0.08(2) 0.064(13) 0.074(13) -0.004(10) -0.011(14) 0.010(14)
O3 0.123(16) 0.075(11) 0.117(13) 0.025(11) 0.007(15) 0.009(11)
C36 0.19(3) 0.07(2) 0.148(18) 0.055(17) -0.03(3) -0.03(2)
C34 0.18(3) 0.13(2) 0.13(2) 0.032(17) 0.06(2) 0.00(2)
C35 0.14(2) 0.082(14) 0.149(17) 0.036(14) -0.008(19) -0.010(15)
C33 0.16(2) 0.098(16) 0.119(14) 0.020(14) 0.01(2) 0.004(16)

loop_
_atom_type_symbol
_atom_type_description
_atom_type_scat_dispersion_real
_atom_type_scat_dispersion_imag
_atom_type_scat_source
C C 0.0033 0.0016 'International Tables Vol C Tables 4.2.6.8 and 6.1.1.4'
H H 0.0000 0.0000 'International Tables Vol C Tables 4.2.6.8 and 6.1.1.4'
N N 0.0061 0.0033 'International Tables Vol C Tables 4.2.6.8 and 6.1.1.4'
Cl Cl 0.1484 0.1585 'International Tables Vol C Tables 4.2.6.8 and 6.1.1.4'
Ta Ta -0.7052 6.5227 'International Tables Vol C Tables 4.2.6.8 and 6.1.1.4'
O O 0.0106 0.0060 'International Tables Vol C Tables 4.2.6.8 and 6.1.1.4'

loop_
_geom_angle_atom_site_label_1
_geom_angle_atom_site_label_2
_geom_angle_atom_site_label_3
_geom_angle
N7 Ta N3 101.5(7)
N7 Ta N2 102.5(7)
N3 Ta N2 69.7(6)
N7 Ta N4 96.5(6)
N3 Ta N4 59.4(6)
N2 Ta N4 128.2(6)
N7 Ta N1 99.8(6)
N3 Ta N1 127.5(6)
N2 Ta N1 59.1(6)
N4 Ta N1 159.8(6)
N7 Ta O1 177.1(6)
N3 Ta O1 79.7(6)
N2 Ta O1 80.3(6)
N4 Ta O1 81.8(5)
N1 Ta O1 81.3(5)
N7 Ta Cl 98.5(6)
N3 Ta Cl 139.0(4)
N2 Ta Cl 138.9(4)
N4 Ta Cl 83.1(4)
N1 Ta Cl 82.9(4)
O1 Ta Cl 79.0(4)
N7 Ta C4 104.4(6)
N3 Ta C4 98.5(6)
N2 Ta C4 29.7(6)
N4 Ta C4 152.5(6)
N1 Ta C4 29.5(5)
O1 Ta C4 77.9(5)
Cl Ta C4 110.6(5)
C4 N1 C1 120.3(16)
C4 N1 Ta 94.3(11)
C1 N1 Ta 141.1(14)
C4 N2 C5 124.0(16)
C4 N2 Ta 99.5(13)
C5 N2 Ta 125.3(11)
C7 N3 C6 122.6(15)
C7 N3 Ta 101.3(12)
C6 N3 Ta 125.6(11)
C7 N4 C8 121.6(15)
C7 N4 Ta 94.8(10)
C8 N4 Ta 139.5(13)
C4 N5 C11 127.0(16)
C7 N6 C14 121.8(16)
C22 N7 Ta 170.2(15)
C25 O1 C28 105.2(16)
C25 O1 Ta 125.7(13)
C28 O1 Ta 125.3(13)
C31 O2 C29 111.2(17)
N1 C1 C2 112.4(17)
N1 C1 C3 108.9(16)
C2 C1 C3 107.6(18)
N1 C4 N5 127.1(18)
N1 C4 N2 106.9(16)
N5 C4 N2 126(2)
N1 C4 Ta 56.2(9)
N5 C4 Ta 174.0(15)
N2 C4 Ta 50.8(9)
N2 C5 C6 107.6(14)
C5 C6 N3 106.7(14)
N6 C7 N3 130.2(19)
N6 C7 N4 125.7(16)
N3 C7 N4 104.0(15)
C9 C8 N4 112.3(17)
C9 C8 C10 114(2)
N4 C8 C10 109.0(19)
N5 C11 C13 110.9(18)
N5 C11 C12 111.0(19)
C13 C11 C12 112(2)
C15 C14 N6 113(2)
C15 C14 C16 112.9(18)
N6 C14 C16 107.5(16)
C22 C17 C18 116(2)
C22 C17 C23 122(2)
C18 C17 C23 122(2)
C19 C18 C17 121(3)
C20 C19 C18 121(3)
C19 C20 C21 125(3)
C20 C21 C22 117(2)
C20 C21 C24 123(2)
C22 C21 C24 120(2)
N7 C22 C17 120(2)
N7 C22 C21 119(2)
C17 C22 C21 120(2)
O1 C25 C26 109(2)
C27 C26 C25 101(2)
C28 C27 C26 108(2)
C27 C28 O1 108(2)
O2 C29 C30 110.2(19)
O2 C31 C32 109.6(19)
C33 O3 C35 120(3)
C36 C35 O3 120(3)
O3 C33 C34 131(4)

loop_
_geom_bond_atom_site_label_1
_geom_bond_atom_site_label_2
_geom_bond_distance
Ta N7 1.804(17)
Ta N3 2.102(15)
Ta N2 2.111(15)
Ta N4 2.227(15)
Ta N1 2.237(14)
Ta O1 2.459(14)
Ta Cl 2.496(6)
Ta C4 2.685(19)
N1 C4 1.33(2)
N1 C1 1.47(2)
N2 C4 1.35(2)
N2 C5 1.51(2)
N3 C7 1.35(2)
N3 C6 1.52(2)
N4 C7 1.37(2)
N4 C8 1.49(2)
N5 C4 1.35(2)
N5 C11 1.45(2)
N6 C7 1.33(2)
N6 C14 1.49(3)
N7 C22 1.38(3)
O1 C25 1.41(3)
O1 C28 1.41(2)
O2 C31 1.39(3)
O2 C29 1.44(3)
C1 C2 1.54(3)
C1 C3 1.55(3)
C5 C6 1.52(3)
C8 C9 1.46(3)
C8 C10 1.53(3)
C11 C13 1.46(3)
C11 C12 1.50(3)
C14 C15 1.48(3)
C14 C16 1.51(3)
C17 C22 1.41(4)
C17 C18 1.42(3)
C17 C23 1.48(4)
C18 C19 1.40(4)
C19 C20 1.22(3)
C20 C21 1.39(3)
C21 C22 1.42(3)
C21 C24 1.45(3)
C25 C26 1.46(3)
C26 C27 1.42(3)
C27 C28 1.38(3)
C29 C30 1.48(3)
C31 C32 1.54(3)
O3 C33 1.24(3)
O3 C35 1.36(3)
C36 C35 1.30(4)
C34 C33 1.35(4)

loop_
_geom_torsion_atom_site_label_1
_geom_torsion_atom_site_label_2
_geom_torsion_atom_site_label_3
_geom_torsion_atom_site_label_4
_geom_torsion
N7 Ta N1 C4 101.9(13)
N3 Ta N1 C4 -11.0(15)
N2 Ta N1 C4 3.1(11)
N4 Ta N1 C4 -114.4(19)
O1 Ta N1 C4 -80.7(12)
Cl Ta N1 C4 -160.6(12)
N7 Ta N1 C1 -52(2)
N3 Ta N1 C1 -165.0(19)
N2 Ta N1 C1 -151(2)
N4 Ta N1 C1 92(3)
O1 Ta N1 C1 125(2)
Cl Ta N1 C1 45(2)
C4 Ta N1 C1 -154(3)
N7 Ta N2 C4 -97.2(13)
N3 Ta N2 C4 165.0(13)
N4 Ta N2 C4 153.9(12)
N1 Ta N2 C4 -3.1(11)
O1 Ta N2 C4 82.5(12)
Cl Ta N2 C4 21.9(16)
N7 Ta N2 C5 118.5(15)
N3 Ta N2 C5 20.6(15)
N4 Ta N2 C5 9.6(18)
N1 Ta N2 C5 -147.5(17)
O1 Ta N2 C5 -61.8(15)
Cl Ta N2 C5 -122.4(13)
C4 Ta N2 C5 -144(2)
N7 Ta N3 C7 95.3(13)
N2 Ta N3 C7 -165.4(14)
N4 Ta N3 C7 4.5(12)
N1 Ta N3 C7 -152.5(12)
O1 Ta N3 C7 -82.0(13)
Cl Ta N3 C7 -22.4(16)
C4 Ta N3 C7 -158.0(13)
N7 Ta N3 C6 -119.7(16)
N2 Ta N3 C6 -20.4(15)
N4 Ta N3 C6 149.5(18)
N1 Ta N3 C6 -7.5(19)
O1 Ta N3 C6 63.0(15)
Cl Ta N3 C6 122.6(14)
C4 Ta N3 C6 -13.0(16)
N7 Ta N4 C7 -104.0(13)
N3 Ta N4 C7 -4.4(12)
N2 Ta N4 C7 7.6(15)
N1 Ta N4 C7 112.0(19)
O1 Ta N4 C7 78.4(12)
Cl Ta N4 C7 158.2(12)
C4 Ta N4 C7 36(2)
N7 Ta N4 C8 51(2)
N3 Ta N4 C8 151(2)
N2 Ta N4 C8 162.7(19)
N1 Ta N4 C8 -93(3)
O1 Ta N4 C8 -127(2)
Cl Ta N4 C8 -47(2)
C4 Ta N4 C8 -169.2(18)
N3 Ta N7 C22 8(8)
N2 Ta N7 C22 -63(8)
N4 Ta N7 C22 68(8)
N1 Ta N7 C22 -123(8)
O1 Ta N7 C22 123(12)
Cl Ta N7 C22 152(8)
C4 Ta N7 C22 -94(8)
N7 Ta O1 C25 115(11)
N3 Ta O1 C25 -130.3(19)
N2 Ta O1 C25 -59.4(19)
N4 Ta O1 C25 169.4(19)
N1 Ta O1 C25 0.5(18)
Cl Ta O1 C25 84.9(18)
C4 Ta O1 C25 -29.3(19)
N7 Ta O1 C28 -40(12)
N3 Ta O1 C28 74.7(18)
N2 Ta O1 C28 145.7(19)
N4 Ta O1 C28 14.5(18)
N1 Ta O1 C28 -154.4(19)
Cl Ta O1 C28 -70.0(18)
C4 Ta O1 C28 175.8(19)
C4 N1 C1 C2 -129(2)
Ta N1 C1 C2 20(3)
C4 N1 C1 C3 112(2)
Ta N1 C1 C3 -99(2)
C1 N1 C4 N5 -25(3)
Ta N1 C4 N5 173.9(19)
C1 N1 C4 N2 157.0(17)
Ta N1 C4 N2 -4.4(16)
C1 N1 C4 Ta 161(2)
C11 N5 C4 N1 154(2)
C11 N5 C4 N2 -28(3)
C11 N5 C4 Ta -85(15)
C5 N2 C4 N1 149.7(17)
Ta N2 C4 N1 4.7(17)
C5 N2 C4 N5 -29(3)
Ta N2 C4 N5 -173.6(17)
C5 N2 C4 Ta 145(2)
N7 Ta C4 N1 -84.5(13)
N3 Ta C4 N1 171.2(12)
N2 Ta C4 N1 -175(2)
N4 Ta C4 N1 137.1(15)
O1 Ta C4 N1 93.8(12)
Cl Ta C4 N1 20.6(12)
N7 Ta C4 N5 150(15)
N3 Ta C4 N5 46(15)
N2 Ta C4 N5 60(14)
N4 Ta C4 N5 12(15)
N1 Ta C4 N5 -126(15)
O1 Ta C4 N5 -32(15)
Cl Ta C4 N5 -105(15)
N7 Ta C4 N2 90.1(13)
N3 Ta C4 N2 -14.2(13)
N4 Ta C4 N2 -48(2)
N1 Ta C4 N2 175(2)
O1 Ta C4 N2 -91.7(12)
Cl Ta C4 N2 -164.8(11)
C4 N2 C5 C6 -153.9(18)
Ta N2 C5 C6 -18(2)
N2 C5 C6 N3 0(2)
C7 N3 C6 C5 155.4(18)
Ta N3 C6 C5 17(2)
C14 N6 C7 N3 35(3)
C14 N6 C7 N4 -147(2)
C6 N3 C7 N6 26(3)
Ta N3 C7 N6 172(2)
C6 N3 C7 N4 -152.9(17)
Ta N3 C7 N4 -6.5(17)
C8 N4 C7 N6 26(3)
Ta N4 C7 N6 -172.6(19)
C8 N4 C7 N3 -155.2(18)
Ta N4 C7 N3 6.0(16)
C7 N4 C8 C9 126(2)
Ta N4 C8 C9 -24(3)
C7 N4 C8 C10 -107(2)
Ta N4 C8 C10 102(2)
C4 N5 C11 C13 179(2)
C4 N5 C11 C12 -56(3)
C7 N6 C14 C15 58(2)
C7 N6 C14 C16 -176.1(18)
C22 C17 C18 C19 0(3)
C23 C17 C18 C19 -179.9(19)
C17 C18 C19 C20 0(3)
C18 C19 C20 C21 -1(4)
C19 C20 C21 C22 1(3)
C19 C20 C21 C24 -177(2)
Ta N7 C22 C17 21(9)
Ta N7 C22 C21 -155(7)
C18 C17 C22 N7 -177.1(17)
C23 C17 C22 N7 3(3)
C18 C17 C22 C21 -1(3)
C23 C17 C22 C21 179.9(18)
C20 C21 C22 N7 176.6(17)
C24 C21 C22 N7 -5(3)
C20 C21 C22 C17 0(3)
C24 C21 C22 C17 178.3(19)
C28 O1 C25 C26 -10(3)
Ta O1 C25 C26 -169(2)
O1 C25 C26 C27 23(3)
C25 C26 C27 C28 -29(4)
C26 C27 C28 O1 24(4)
C25 O1 C28 C27 -8(3)
Ta O1 C28 C27 151(2)
C31 O2 C29 C30 -172(2)
C29 O2 C31 C32 179(2)
C33 O3 C35 C36 -175(4)
C35 O3 C33 C34 180(4)
